data_7720259
loop_
_publ_author_name
'Ndifon, Peltine'
'Pinder, Emma C.'
'Slater, Christopher H. L.'
'Clemett, Christopher J.'
'McRobbie, Auska A. T.'
'Rayner, Samuel P.'
'Wickramarachchi, Shalith'
'Bertal-Ngaage, Karima'
'Allison, Simon J.'
'Dowey, Rebecca'
'Harmer, Jane'
'Carr, Martin'
'Slate, Anthony J.'
'Phillips, Roger M.'
'Butler, Jonathan A.'
'Rice, Craig R.'
'Whitehead, Martina'

_publ_section_title
;
 Synthesis, characterisation and biological properties of a silver
 helicate which displays enhanced activity towards methicillin-resistant
 <i>Staphylococcus aureus</i> (MRSA).
;
_journal_issue 9
_journal_name_full 'Dalton transactions (Cambridge, England : 2003)'
_journal_page_first 3667
_journal_page_last 3671
_journal_paper_doi 10.1039/d6dt00038j
_journal_volume 55
_journal_year 2026
_chemical_formula_sum 'C25 H17 Ag Cl N5.46 O4.54 S'
_chemical_formula_weight 641.90
_space_group_crystal_system monoclinic
_space_group_IT_number 15
_space_group_name_Hall '-C 2yc'
_space_group_name_H-M_alt 'C 1 2/c 1'
_atom_sites_solution_hydrogens geom
_audit_creation_method SHELXL-2017/1
_audit_update_record
;
2025-12-17 deposited with the CCDC.	2026-01-29 downloaded from the CCDC.
;
_cell_angle_alpha 90
_cell_angle_beta 100.411(12)
_cell_angle_gamma 90
_cell_formula_units_Z 8
_cell_length_a 19.933(4)
_cell_length_b 16.961(3)
_cell_length_c 15.528(4)
_cell_measurement_reflns_used 9996
_cell_measurement_temperature 150(2)
_cell_measurement_theta_max 33.10
_cell_measurement_theta_min 2.75
_cell_volume 5163.3(19)
_computing_cell_refinement 'Bruker SAINT'
_computing_data_collection 'Bruker APEX2'
_computing_data_reduction 'Bruker SAINT'
_computing_molecular_graphics 'Bruker SHELXTL'
_computing_publication_material 'Bruker SHELXTL'
_computing_structure_refinement 'SHELXL-2014 (Sheldrick 2014)'
_computing_structure_solution 'SHELXS-97 (Sheldrick 2008)'
_diffrn_ambient_temperature 150(2)
_diffrn_measured_fraction_theta_full 0.994
_diffrn_measured_fraction_theta_max 0.995
_diffrn_measurement_device_type 'Bruker APEX-II CCD'
_diffrn_measurement_method '\f and \w scans'
_diffrn_radiation_type MoK\a
_diffrn_radiation_wavelength 0.71073
_diffrn_reflns_av_R_equivalents 0.0339
_diffrn_reflns_av_unetI/netI 0.0372
_diffrn_reflns_Laue_measured_fraction_full 0.994
_diffrn_reflns_Laue_measured_fraction_max 0.995
_diffrn_reflns_limit_h_max 30
_diffrn_reflns_limit_h_min -16
_diffrn_reflns_limit_k_max 26
_diffrn_reflns_limit_k_min -19
_diffrn_reflns_limit_l_max 23
_diffrn_reflns_limit_l_min -23
_diffrn_reflns_number 27707
_diffrn_reflns_point_group_measured_fraction_full 0.994
_diffrn_reflns_point_group_measured_fraction_max 0.995
_diffrn_reflns_theta_full 25.242
_diffrn_reflns_theta_max 33.144
_diffrn_reflns_theta_min 2.747
_exptl_absorpt_coefficient_mu 1.011
_exptl_absorpt_correction_T_max 0.81
_exptl_absorpt_correction_T_min 0.69
_exptl_absorpt_correction_type multi-scan
_exptl_absorpt_process_details sadabs
_exptl_crystal_colour colourless
_exptl_crystal_density_diffrn 1.652
_exptl_crystal_description block
_exptl_crystal_F_000 2572
_exptl_crystal_size_max 0.210
_exptl_crystal_size_mid 0.180
_exptl_crystal_size_min 0.090
_refine_diff_density_max 1.853
_refine_diff_density_min -1.363
_refine_diff_density_rms 0.114
_refine_ls_extinction_method none
_refine_ls_goodness_of_fit_ref 0.988
_refine_ls_hydrogen_treatment constr
_refine_ls_matrix_type full
_refine_ls_number_parameters 381
_refine_ls_number_reflns 9789
_refine_ls_number_restraints 45
_refine_ls_restrained_S_all 1.007
_refine_ls_R_factor_all 0.0674
_refine_ls_R_factor_gt 0.0492
_refine_ls_shift/su_max 0.003
_refine_ls_shift/su_mean 0.000
_refine_ls_structure_factor_coef Fsqd
_refine_ls_weighting_details 'w=1/[\s^2^(Fo^2^)+(0.0906P)^2^+13.0115P] where P=(Fo^2^+2Fc^2^)/3'
_refine_ls_weighting_scheme calc
_refine_ls_wR_factor_gt 0.1419
_refine_ls_wR_factor_ref 0.1605
_reflns_Friedel_coverage 0.000
_reflns_number_gt 7373
_reflns_number_total 9789
_reflns_threshold_expression 'I > 2\s(I)'
_cod_data_source_file d6dt00038j2.cif
_cod_data_source_block MW_Ltzpz_Ag_0m_a
_cod_depositor_comments 'Adding full bibliography for 7720259--7720260.cif.'
_cod_original_cell_volume 5163(2)
_cod_original_sg_symbol_H-M 'C 2/c'
_cod_database_code 7720259
_shelx_shelxl_version_number 2017/1
_shelx_space_group_comment
;
The symmetry employed for this shelxl refinement is uniquely defined
by the following loop, which should always be used as a source of
symmetry information in preference to the above space-group names.
They are only intended as comments.
;
_shelx_estimated_absorpt_t_min 0.816
_shelx_estimated_absorpt_t_max 0.915

loop_
_space_group_symop_operation_xyz
'x, y, z'
'-x, y, -z+1/2'
'x+1/2, y+1/2, z'
'-x+1/2, y+1/2, -z+1/2'
'-x, -y, -z'
'x, -y, z-1/2'
'-x+1/2, -y+1/2, -z'
'x+1/2, -y+1/2, z-1/2'

loop_
_atom_site_label
_atom_site_type_symbol
_atom_site_fract_x
_atom_site_fract_y
_atom_site_fract_z
_atom_site_U_iso_or_equiv
_atom_site_adp_type
_atom_site_occupancy
_atom_site_site_symmetry_order
_atom_site_calc_flag
_atom_site_refinement_flags_posn
_atom_site_refinement_flags_adp
_atom_site_refinement_flags_occupancy
_atom_site_disorder_assembly
_atom_site_disorder_group
Ag1 Ag 0.65033(2) 0.38886(2) 1.01815(2) 0.03837(8) Uani 1 1 d . . . . .
S1 S 0.51359(4) 0.60803(3) 0.88346(5) 0.03107(14) Uani 1 1 d . . . . .
Cl1 Cl 0.76017(4) 0.55613(4) 0.83516(4) 0.03658(14) Uani 1 1 d . . . . .
N4 N 0.33429(10) 0.27003(11) 0.55119(12) 0.0228(3) Uani 1 1 d . . . . .
N2 N 0.55560(9) 0.46865(11) 0.92715(12) 0.0204(3) Uani 1 1 d . . . . .
N1 N 0.67414(10) 0.51665(11) 1.04355(13) 0.0243(4) Uani 1 1 d . . . . .
N5 N 0.35977(12) 0.28436(13) 0.38284(14) 0.0295(4) Uani 1 1 d . . . . .
N3 N 0.31327(10) 0.24410(12) 0.62416(12) 0.0249(4) Uani 1 1 d . . . . .
O3 O 0.81249(13) 0.53692(16) 0.78618(15) 0.0473(5) Uani 1 1 d . . . . .
O2 O 0.7569(9) 0.4920(13) 0.8963(14) 0.080(6) Uani 0.43(3) 1 d . . P A 1
O2' O 0.7825(7) 0.5303(9) 0.9248(4) 0.062(3) Uani 0.57(3) 1 d . . P A 2
C25 C 0.4680(5) 0.0388(5) 0.1548(6) 0.0708(16) Uani 0.540(5) 1 d D U P B 1
O5 O 0.4795(4) -0.0379(3) 0.2139(5) 0.0830(17) Uani 0.540(5) 1 d . U P B 1
C24 C 0.4326(7) 0.0536(7) 0.0640(8) 0.090(2) Uani 0.540(5) 1 d D U P B 1
C2' C 0.4267(7) 0.1255(7) 0.0361(7) 0.0707(19) Uani 0.460(5) 1 d D U P B 2
C1' C 0.4271(8) 0.0522(8) -0.0098(9) 0.091(2) Uani 0.460(5) 1 d D U P B 2
N1' N 0.4362(7) 0.1734(7) 0.0700(7) 0.089(2) Uani 0.460(5) 1 d D U P B 2
C9 C 0.46437(11) 0.38256(12) 0.84635(14) 0.0204(4) Uani 1 1 d . . . . .
C5 C 0.63397(11) 0.57153(13) 0.99757(13) 0.0209(4) Uani 1 1 d . . . . .
C8 C 0.49392(11) 0.46062(13) 0.87042(13) 0.0208(4) Uani 1 1 d . . . . .
C10 C 0.40456(11) 0.37550(13) 0.78356(14) 0.0217(4) Uani 1 1 d . . . . .
H10 H 0.383727 0.421425 0.755598 0.026 Uiso 1 1 calc R U . . .
C14 C 0.49488(12) 0.31449(14) 0.88567(16) 0.0274(4) Uani 1 1 d . . . . .
H14 H 0.535586 0.318223 0.928062 0.033 Uiso 1 1 calc R U . . .
C18 C 0.33856(12) 0.20556(13) 0.50291(14) 0.0239(4) Uani 1 1 d . . . . .
C4 C 0.64813(13) 0.65178(14) 1.00576(16) 0.0274(4) Uani 1 1 d . . . . .
H4 H 0.618889 0.689125 0.972222 0.033 Uiso 1 1 calc R U . . .
C6 C 0.57258(11) 0.54310(12) 0.93942(13) 0.0212(4) Uani 1 1 d . . . . .
C19 C 0.35877(12) 0.21172(14) 0.41702(15) 0.0254(4) Uani 1 1 d . . . . .
C11 C 0.37554(11) 0.30244(13) 0.76187(14) 0.0232(4) Uani 1 1 d . . . . .
C17 C 0.32049(15) 0.13794(14) 0.54554(17) 0.0307(5) Uani 1 1 d . . . . .
H17 H 0.319526 0.084961 0.525511 0.037 Uiso 1 1 calc R U . . .
C15 C 0.30912(12) 0.29724(15) 0.69692(16) 0.0278(4) Uani 1 1 d . . . . .
H15A H 0.272683 0.278674 0.727685 0.033 Uiso 1 1 calc R U . . .
H15B H 0.296389 0.350529 0.673514 0.033 Uiso 1 1 calc R U . . .
C2 C 0.74641(14) 0.62025(16) 1.11096(18) 0.0322(5) Uani 1 1 d . . . . .
H2 H 0.786111 0.635370 1.151118 0.039 Uiso 1 1 calc R U . . .
C7 C 0.46433(13) 0.53026(14) 0.84109(17) 0.0278(4) Uani 1 1 d . . . . .
H7 H 0.421872 0.534876 0.802187 0.033 Uiso 1 1 calc R U . . .
C16 C 0.30449(14) 0.16529(15) 0.62262(16) 0.0306(5) Uani 1 1 d . . . . .
H16 H 0.289906 0.134309 0.666761 0.037 Uiso 1 1 calc R U . . .
C3 C 0.70572(14) 0.67644(15) 1.06377(17) 0.0311(5) Uani 1 1 d . . . . .
H3 H 0.716712 0.730848 1.070634 0.037 Uiso 1 1 calc R U . . .
C12 C 0.40637(14) 0.23472(15) 0.80204(17) 0.0311(5) Uani 1 1 d . . . . .
H12 H 0.386597 0.184387 0.787609 0.037 Uiso 1 1 calc R U . . .
C1 C 0.72912(13) 0.54166(15) 1.09956(16) 0.0292(5) Uani 1 1 d . . . . .
H1 H 0.757550 0.503537 1.133005 0.035 Uiso 1 1 calc R U . . .
O1 O 0.75950(18) 0.6401(2) 0.8466(3) 0.0789(11) Uani 1 1 d . . . . .
O4 O 0.69481(17) 0.5363(2) 0.7868(3) 0.0967(14) Uani 1 1 d . . . . .
C13 C 0.46602(15) 0.24144(14) 0.86311(19) 0.0338(5) Uani 1 1 d . . . . .
H13 H 0.487398 0.195312 0.889864 0.041 Uiso 1 1 calc R U . . .
C20 C 0.37514(16) 0.14479(18) 0.37306(18) 0.0382(6) Uani 1 1 d . . . . .
H20 H 0.373574 0.094026 0.398473 0.046 Uiso 1 1 calc R U . . .
C23 C 0.37564(16) 0.29082(19) 0.30239(18) 0.0383(6) Uani 1 1 d . . . . .
H23 H 0.374340 0.341574 0.276273 0.046 Uiso 1 1 calc R U . . .
C21 C 0.39377(18) 0.1533(2) 0.2917(2) 0.0451(7) Uani 1 1 d . . . . .
H21 H 0.406329 0.108633 0.261248 0.054 Uiso 1 1 calc R U . . .
C22 C 0.39375(17) 0.2270(2) 0.25602(19) 0.0440(7) Uani 1 1 d . . . . .
H22 H 0.405993 0.234267 0.200207 0.053 Uiso 1 1 calc R U . . .

loop_
_atom_site_aniso_label
_atom_site_aniso_U_11
_atom_site_aniso_U_22
_atom_site_aniso_U_33
_atom_site_aniso_U_23
_atom_site_aniso_U_13
_atom_site_aniso_U_12
Ag1 0.04131(13) 0.01727(10) 0.05048(14) -0.00050(7) -0.00787(9) 0.00549(7)
S1 0.0331(3) 0.0172(2) 0.0376(3) 0.0032(2) -0.0076(2) 0.0013(2)
Cl1 0.0430(3) 0.0347(3) 0.0329(3) 0.0050(2) 0.0092(2) -0.0007(3)
N4 0.0242(8) 0.0181(7) 0.0238(8) 0.0013(6) -0.0016(6) -0.0041(6)
N2 0.0215(8) 0.0179(7) 0.0215(7) -0.0010(6) 0.0030(6) 0.0001(6)
N1 0.0263(9) 0.0200(8) 0.0248(8) -0.0021(6) 0.0001(7) 0.0020(7)
N5 0.0332(10) 0.0254(9) 0.0283(9) -0.0012(7) 0.0011(8) -0.0093(8)
N3 0.0277(9) 0.0216(8) 0.0237(8) -0.0025(6) 0.0002(7) -0.0057(7)
O3 0.0522(13) 0.0551(14) 0.0376(10) 0.0057(10) 0.0162(10) 0.0038(11)
O2 0.098(8) 0.083(10) 0.067(9) 0.038(8) 0.042(7) 0.004(8)
O2' 0.087(6) 0.070(6) 0.032(2) 0.018(3) 0.021(3) 0.016(5)
C25 0.086(4) 0.044(3) 0.088(3) -0.024(2) 0.032(3) -0.016(3)
O5 0.100(4) 0.045(2) 0.108(4) -0.022(2) 0.030(3) -0.008(3)
C24 0.105(4) 0.073(4) 0.093(4) -0.016(3) 0.018(4) -0.003(4)
C2' 0.089(4) 0.071(4) 0.058(4) 0.019(3) 0.027(4) 0.000(4)
C1' 0.108(5) 0.080(4) 0.083(4) 0.002(4) 0.017(4) -0.008(4)
N1' 0.111(6) 0.082(5) 0.077(5) 0.013(4) 0.026(5) 0.018(5)
C9 0.0205(8) 0.0194(8) 0.0213(8) -0.0023(6) 0.0036(7) -0.0006(7)
C5 0.0236(9) 0.0183(8) 0.0205(8) -0.0008(7) 0.0033(7) -0.0005(7)
C8 0.0211(8) 0.0191(8) 0.0214(8) -0.0001(7) 0.0022(7) 0.0014(7)
C10 0.0232(9) 0.0209(9) 0.0204(8) -0.0016(7) 0.0024(7) 0.0003(7)
C14 0.0261(10) 0.0203(9) 0.0325(11) -0.0017(8) -0.0035(8) 0.0029(8)
C18 0.0256(10) 0.0205(9) 0.0234(9) 0.0001(7) -0.0017(7) -0.0022(8)
C4 0.0335(11) 0.0188(9) 0.0295(10) -0.0009(7) 0.0044(9) -0.0031(8)
C6 0.0245(9) 0.0171(8) 0.0211(8) 0.0006(7) 0.0016(7) 0.0016(7)
C19 0.0253(10) 0.0249(10) 0.0240(9) -0.0014(7) -0.0009(7) -0.0022(8)
C11 0.0234(9) 0.0230(9) 0.0224(9) -0.0041(7) 0.0020(7) -0.0006(7)
C17 0.0418(13) 0.0175(9) 0.0315(11) 0.0002(8) 0.0029(10) -0.0037(9)
C15 0.0245(10) 0.0291(11) 0.0280(10) -0.0072(8) -0.0004(8) 0.0005(8)
C2 0.0280(11) 0.0323(12) 0.0335(11) -0.0093(9) -0.0016(9) -0.0041(9)
C7 0.0274(10) 0.0197(9) 0.0332(11) 0.0025(8) -0.0033(8) 0.0013(8)
C16 0.0412(13) 0.0217(10) 0.0269(10) 0.0020(8) 0.0009(9) -0.0070(9)
C3 0.0354(12) 0.0248(10) 0.0328(11) -0.0062(9) 0.0058(9) -0.0075(9)
C12 0.0332(12) 0.0205(10) 0.0363(12) -0.0051(8) -0.0025(9) 0.0001(9)
C1 0.0294(11) 0.0279(11) 0.0279(10) -0.0049(8) -0.0012(8) 0.0029(9)
O1 0.068(2) 0.0520(18) 0.114(3) -0.0326(19) 0.0099(19) -0.0059(16)
O4 0.0455(16) 0.074(2) 0.162(4) -0.045(3) -0.003(2) -0.0145(16)
C13 0.0358(13) 0.0181(9) 0.0425(13) -0.0011(9) -0.0060(10) 0.0037(9)
C20 0.0464(15) 0.0339(13) 0.0322(12) -0.0028(10) 0.0014(11) 0.0096(12)
C23 0.0447(15) 0.0401(14) 0.0281(11) -0.0005(10) 0.0012(10) -0.0196(12)
C21 0.0463(16) 0.0533(19) 0.0345(13) -0.0106(13) 0.0042(12) 0.0084(14)
C22 0.0421(15) 0.059(2) 0.0306(12) -0.0070(12) 0.0055(11) -0.0116(14)

loop_
_atom_type_symbol
_atom_type_description
_atom_type_scat_dispersion_real
_atom_type_scat_dispersion_imag
_atom_type_scat_source
C C 0.0033 0.0016 'International Tables Vol C Tables 4.2.6.8 and 6.1.1.4'
H H 0.0000 0.0000 'International Tables Vol C Tables 4.2.6.8 and 6.1.1.4'
Ag Ag -0.8971 1.1015 'International Tables Vol C Tables 4.2.6.8 and 6.1.1.4'
Cl Cl 0.1484 0.1585 'International Tables Vol C Tables 4.2.6.8 and 6.1.1.4'
N N 0.0061 0.0033 'International Tables Vol C Tables 4.2.6.8 and 6.1.1.4'
O O 0.0106 0.0060 'International Tables Vol C Tables 4.2.6.8 and 6.1.1.4'
S S 0.1246 0.1234 'International Tables Vol C Tables 4.2.6.8 and 6.1.1.4'

loop_
_geom_angle_atom_site_label_1
_geom_angle_atom_site_label_2
_geom_angle_atom_site_label_3
_geom_angle
_geom_angle_site_symmetry_1
_geom_angle_site_symmetry_3
_geom_angle_publ_flag
N1 Ag1 N4 151.30(8) . 2_656 ?
N1 Ag1 N5 130.36(7) . 2_656 ?
N4 Ag1 N5 71.81(7) 2_656 2_656 ?
N1 Ag1 N2 72.20(6) . . ?
N4 Ag1 N2 110.54(6) 2_656 . ?
N5 Ag1 N2 128.05(7) 2_656 . ?
C7 S1 C6 89.61(11) . . ?
O4 Cl1 O3 110.6(2) . . ?
O4 Cl1 O1 105.8(2) . . ?
O3 Cl1 O1 108.34(19) . . ?
O4 Cl1 O2' 121.9(7) . . ?
O3 Cl1 O2' 108.3(3) . . ?
O1 Cl1 O2' 100.9(6) . . ?
O4 Cl1 O2 91.3(11) . . ?
O3 Cl1 O2 107.4(5) . . ?
O1 Cl1 O2 131.3(11) . . ?
C18 N4 N3 105.36(18) . . ?
C18 N4 Ag1 114.90(15) . 2_656 ?
N3 N4 Ag1 139.07(15) . 2_656 ?
C6 N2 C8 111.30(18) . . ?
C6 N2 Ag1 106.62(13) . . ?
C8 N2 Ag1 142.08(14) . . ?
C1 N1 C5 117.7(2) . . ?
C1 N1 Ag1 122.94(16) . . ?
C5 N1 Ag1 119.30(15) . . ?
C19 N5 C23 117.6(2) . . ?
C19 N5 Ag1 114.77(16) . 2_656 ?
C23 N5 Ag1 126.89(19) . 2_656 ?
C16 N3 N4 111.5(2) . . ?
C16 N3 C15 126.9(2) . . ?
N4 N3 C15 121.20(19) . . ?
C24 C25 O5 133.2(8) . . ?
O5 O5 C25 121.1(5) 2_655 . ?
N1' C2' C1' 168.4(18) . . ?
C14 C9 C10 118.9(2) . . ?
C14 C9 C8 120.8(2) . . ?
C10 C9 C8 120.33(19) . . ?
N1 C5 C4 122.5(2) . . ?
N1 C5 C6 116.75(19) . . ?
C4 C5 C6 120.8(2) . . ?
C7 C8 N2 114.1(2) . . ?
C7 C8 C9 124.5(2) . . ?
N2 C8 C9 121.31(19) . . ?
C11 C10 C9 120.8(2) . . ?
C11 C10 H10 119.6 . . ?
C9 C10 H10 119.6 . . ?
C13 C14 C9 120.1(2) . . ?
C13 C14 H14 119.9 . . ?
C9 C14 H14 119.9 . . ?
N4 C18 C17 110.9(2) . . ?
N4 C18 C19 120.5(2) . . ?
C17 C18 C19 128.6(2) . . ?
C3 C4 C5 119.0(2) . . ?
C3 C4 H4 120.5 . . ?
C5 C4 H4 120.5 . . ?
N2 C6 C5 124.83(19) . . ?
N2 C6 S1 113.97(16) . . ?
C5 C6 S1 121.15(16) . . ?
N5 C19 C20 122.2(2) . . ?
N5 C19 C18 116.8(2) . . ?
C20 C19 C18 121.0(2) . . ?
C10 C11 C12 119.8(2) . . ?
C10 C11 C15 119.4(2) . . ?
C12 C11 C15 120.7(2) . . ?
C16 C17 C18 104.8(2) . . ?
C16 C17 H17 127.6 . . ?
C18 C17 H17 127.6 . . ?
N3 C15 C11 112.7(2) . . ?
N3 C15 H15A 109.0 . . ?
C11 C15 H15A 109.0 . . ?
N3 C15 H15B 109.0 . . ?
C11 C15 H15B 109.0 . . ?
H15A C15 H15B 107.8 . . ?
C3 C2 C1 119.5(2) . . ?
C3 C2 H2 120.3 . . ?
C1 C2 H2 120.3 . . ?
C8 C7 S1 110.97(17) . . ?
C8 C7 H7 124.5 . . ?
S1 C7 H7 124.5 . . ?
N3 C16 C17 107.5(2) . . ?
N3 C16 H16 126.3 . . ?
C17 C16 H16 126.3 . . ?
C2 C3 C4 118.4(2) . . ?
C2 C3 H3 120.8 . . ?
C4 C3 H3 120.8 . . ?
C13 C12 C11 119.5(2) . . ?
C13 C12 H12 120.2 . . ?
C11 C12 H12 120.2 . . ?
N1 C1 C2 123.0(2) . . ?
N1 C1 H1 118.5 . . ?
C2 C1 H1 118.5 . . ?
C14 C13 C12 120.9(2) . . ?
C14 C13 H13 119.6 . . ?
C12 C13 H13 119.6 . . ?
C21 C20 C19 119.1(3) . . ?
C21 C20 H20 120.4 . . ?
C19 C20 H20 120.4 . . ?
N5 C23 C22 123.1(3) . . ?
N5 C23 H23 118.5 . . ?
C22 C23 H23 118.5 . . ?
C22 C21 C20 118.9(3) . . ?
C22 C21 H21 120.5 . . ?
C20 C21 H21 120.5 . . ?
C21 C22 C23 119.1(3) . . ?
C21 C22 H22 120.5 . . ?
C23 C22 H22 120.5 . . ?

loop_
_geom_bond_atom_site_label_1
_geom_bond_atom_site_label_2
_geom_bond_distance
_geom_bond_site_symmetry_2
_geom_bond_publ_flag
Ag1 N1 2.239(2) . ?
Ag1 N4 2.3312(19) 2_656 ?
Ag1 N5 2.379(2) 2_656 ?
Ag1 N2 2.5356(18) . ?
S1 C7 1.704(2) . ?
S1 C6 1.727(2) . ?
Cl1 O4 1.421(3) . ?
Cl1 O3 1.435(3) . ?
Cl1 O1 1.435(3) . ?
Cl1 O2' 1.451(5) . ?
Cl1 O2 1.452(9) . ?
N4 C18 1.337(3) . ?
N4 N3 1.351(3) . ?
N2 C6 1.312(3) . ?
N2 C8 1.384(3) . ?
N1 C1 1.339(3) . ?
N1 C5 1.346(3) . ?
N5 C19 1.343(3) . ?
N5 C23 1.347(4) . ?
N3 C16 1.348(3) . ?
N3 C15 1.459(3) . ?
C25 C24 1.480(13) . ?
C25 O5 1.584(12) . ?
O5 O5 1.264(14) 2_655 ?
C2' N1' 0.968(12) . ?
C2' C1' 1.433(14) . ?
C9 C14 1.393(3) . ?
C9 C10 1.402(3) . ?
C9 C8 1.470(3) . ?
C5 C4 1.391(3) . ?
C5 C6 1.465(3) . ?
C8 C7 1.361(3) . ?
C10 C11 1.383(3) . ?
C10 H10 0.9500 . ?
C14 C13 1.384(3) . ?
C14 H14 0.9500 . ?
C18 C17 1.403(3) . ?
C18 C19 1.465(3) . ?
C4 C3 1.389(3) . ?
C4 H4 0.9500 . ?
C19 C20 1.393(4) . ?
C11 C12 1.396(3) . ?
C11 C15 1.515(3) . ?
C17 C16 1.374(4) . ?
C17 H17 0.9500 . ?
C15 H15A 0.9900 . ?
C15 H15B 0.9900 . ?
C2 C3 1.374(4) . ?
C2 C1 1.380(4) . ?
C2 H2 0.9500 . ?
C7 H7 0.9500 . ?
C16 H16 0.9500 . ?
C3 H3 0.9500 . ?
C12 C13 1.385(4) . ?
C12 H12 0.9500 . ?
C1 H1 0.9500 . ?
C13 H13 0.9500 . ?
C20 C21 1.387(5) . ?
C20 H20 0.9500 . ?
C23 C22 1.384(5) . ?
C23 H23 0.9500 . ?
C21 C22 1.367(5) . ?
C21 H21 0.9500 . ?
C22 H22 0.9500 . ?
